data_7151080
loop_
_publ_author_name
'Cockroft, Scott L.'
'Perkins, Julie'
'Zonta, Cristiano'
'Adams, Harry'
'Spey, Sharon E.'
'Low, Caroline M. R.'
'Vinter, Jeremy G.'
'Lawson, Kevin R.'
'Urch, Christopher J.'
'Hunter, Christopher A.'

_publ_section_title
;
 Substituent effects on aromatic stacking interactions.
;
_journal_issue 7
_journal_name_full 'Organic &amp; biomolecular chemistry'
_journal_page_first 1062
_journal_page_last 1080
_journal_paper_doi 10.1039/b617576g
_journal_volume 5
_journal_year 2007
_chemical_formula_sum 'C15 H9 F5 N2 O3'
_chemical_formula_weight 360.24
_space_group_IT_number 2
_symmetry_cell_setting triclinic
_symmetry_space_group_name_Hall '-P 1'
_symmetry_space_group_name_H-M 'P -1'
_atom_sites_solution_hydrogens geom
_atom_sites_solution_primary direct
_atom_sites_solution_secondary difmap
_audit_creation_method SHELXL-97
_cell_angle_alpha 63.577(3)
_cell_angle_beta 85.102(3)
_cell_angle_gamma 84.119(3)
_cell_formula_units_Z 2
_cell_length_a 4.6658(8)
_cell_length_b 13.056(2)
_cell_length_c 13.473(2)
_cell_measurement_reflns_used 1959
_cell_measurement_temperature 150(2)
_cell_measurement_theta_max 54.117
_cell_measurement_theta_min 5.824
_cell_volume 730.4(2)
_computing_cell_refinement 'Bruker XSCANS'
_computing_data_collection 'Bruker XSCANS'
_computing_data_reduction 'Bruker SHELXTL'
_computing_molecular_graphics 'Bruker SHELXTL'
_computing_publication_material 'Bruker SHELXTL'
_computing_structure_refinement 'SHELXL-97 (Sheldrick, 1997)'
_computing_structure_solution 'SHELXS-97 (Sheldrick, 1990)'
_diffrn_ambient_temperature 150(2)
_diffrn_detector_area_resol_mean 100
_diffrn_measured_fraction_theta_full 0.943
_diffrn_measured_fraction_theta_max 0.943
_diffrn_measurement_device_type 'CCD area detector'
_diffrn_measurement_method 'phi and omega scans'
_diffrn_radiation_monochromator graphite
_diffrn_radiation_source 'fine-focus sealed tube'
_diffrn_radiation_type MoK\a
_diffrn_radiation_wavelength 0.71073
_diffrn_reflns_av_R_equivalents 0.0174
_diffrn_reflns_av_sigmaI/netI 0.0355
_diffrn_reflns_limit_h_max 6
_diffrn_reflns_limit_h_min -4
_diffrn_reflns_limit_k_max 16
_diffrn_reflns_limit_k_min -16
_diffrn_reflns_limit_l_max 17
_diffrn_reflns_limit_l_min -17
_diffrn_reflns_number 5148
_diffrn_reflns_theta_full 27.55
_diffrn_reflns_theta_max 27.55
_diffrn_reflns_theta_min 1.69
_diffrn_standards_decay_% 0
_diffrn_standards_number 0
_exptl_absorpt_coefficient_mu 0.157
_exptl_absorpt_correction_T_max 0.9678
_exptl_absorpt_correction_T_min 0.9286
_exptl_absorpt_correction_type multi-scan
_exptl_absorpt_process_details sadabs
_exptl_crystal_colour colourless
_exptl_crystal_density_diffrn 1.638
_exptl_crystal_density_method 'not measured'
_exptl_crystal_description block
_exptl_crystal_F_000 364
_exptl_crystal_size_max 0.48
_exptl_crystal_size_mid 0.21
_exptl_crystal_size_min 0.21
_refine_diff_density_max 0.415
_refine_diff_density_min -0.442
_refine_diff_density_rms 0.053
_refine_ls_extinction_method none
_refine_ls_goodness_of_fit_ref 0.888
_refine_ls_hydrogen_treatment constr
_refine_ls_matrix_type full
_refine_ls_number_parameters 228
_refine_ls_number_reflns 3155
_refine_ls_number_restraints 0
_refine_ls_restrained_S_all 0.888
_refine_ls_R_factor_all 0.0631
_refine_ls_R_factor_gt 0.0429
_refine_ls_shift/su_max 0.000
_refine_ls_shift/su_mean 0.000
_refine_ls_structure_factor_coef Fsqd
_refine_ls_weighting_details 'calc w=1/[\s^2^(Fo^2^)+(0.0765P)^2^+0.3304P] where P=(Fo^2^+2Fc^2^)/3'
_refine_ls_weighting_scheme calc
_refine_ls_wR_factor_gt 0.1124
_refine_ls_wR_factor_ref 0.1266
_reflns_number_gt 2269
_reflns_number_total 3155
_reflns_threshold_expression >2sigma(I)
_cod_data_source_file b617576g.txt
_cod_data_source_block och237m
_cod_depositor_comments
;
The following automatic conversions were performed:
'_symmetry_cell_setting' value 'Triclinic' changed to 'triclinic'
according to '/home/saulius/struct/CIF-dictionaries/cif_core.dic'
dictionary named 'cif_core.dic' version 2.4.1 from
2010-06-29.

'_refine_ls_hydrogen_treatment' value 'CONSTR' changed to
'constr' according to '/home/saulius/struct/CIF-dictionaries/cif_core.dic'
dictionary named 'cif_core.dic' version 2.4.1 from 2010-06-29.

Automatic conversion script
Id: cif_fix_enum 1527 2010-12-29 10:47:43Z saulius 

The following automatic conversions were performed:

'_exptl_absorpt_correction_type' tag value 'multi-scans' was replaced
with 'multi-scan' value.

Automatic conversion script
Id: cif_fix_values 1646 2011-03-28 12:23:43Z adriana 
;
_cod_original_cell_volume 730.3(2)
_cod_original_sg_symbol_H-M P-1
_cod_database_code 7151080

loop_
_symmetry_equiv_pos_as_xyz
'x, y, z'
'-x, -y, -z'

loop_
_atom_site_label
_atom_site_type_symbol
_atom_site_fract_x
_atom_site_fract_y
_atom_site_fract_z
_atom_site_U_iso_or_equiv
_atom_site_adp_type
_atom_site_occupancy
_atom_site_symmetry_multiplicity
_atom_site_calc_flag
_atom_site_refinement_flags
_atom_site_disorder_assembly
_atom_site_disorder_group
F1 F 1.0686(3) 0.30138(10) 0.46203(10) 0.0376(3) Uani 1 1 d . . .
F2 F 0.8492(3) 0.10141(11) 0.51540(11) 0.0512(4) Uani 1 1 d . . .
F3 F 0.5105(3) 0.07977(11) 0.37128(12) 0.0500(4) Uani 1 1 d . . .
F4 F 0.4058(3) 0.26054(12) 0.17140(11) 0.0450(4) Uani 1 1 d . . .
F5 F 0.6407(3) 0.45951(10) 0.11421(10) 0.0355(3) Uani 1 1 d . . .
O1 O 1.2318(3) 0.50332(11) 0.27568(12) 0.0303(3) Uani 1 1 d . . .
O2 O 1.3234(3) 1.05893(13) 0.10063(13) 0.0407(4) Uani 1 1 d . . .
O3 O 1.0027(4) 1.06111(13) 0.22511(14) 0.0448(4) Uani 1 1 d . . .
N1 N 0.7832(3) 0.59095(13) 0.22928(13) 0.0224(3) Uani 1 1 d . . .
H1A H 0.6002 0.5658 0.2676 0.027 Uiso 1 1 d R . .
N2 N 1.1254(4) 1.01702(13) 0.16816(14) 0.0292(4) Uani 1 1 d . . .
C1 C 0.8629(4) 0.70172(15) 0.21008(15) 0.0206(4) Uani 1 1 d . . .
C2 C 1.0567(4) 0.75927(15) 0.12157(15) 0.0232(4) Uani 1 1 d . . .
C3 C 1.1432(4) 0.86322(15) 0.10963(16) 0.0246(4) Uani 1 1 d . . .
H3A H 1.2796 0.9036 0.0523 0.030 Uiso 1 1 calc R . .
C4 C 1.0289(4) 0.90711(15) 0.18194(16) 0.0243(4) Uani 1 1 d . . .
C5 C 0.8273(4) 0.85337(15) 0.26583(16) 0.0239(4) Uani 1 1 d . . .
H5A H 0.7475 0.8879 0.3119 0.029 Uiso 1 1 calc R . .
C6 C 0.7423(4) 0.74744(15) 0.28191(15) 0.0219(4) Uani 1 1 d . . .
C7 C 1.1648(5) 0.71417(17) 0.03883(17) 0.0311(5) Uani 1 1 d . . .
H7A H 1.2765 0.7716 -0.0216 0.047 Uiso 1 1 calc R . .
H7B H 1.0004 0.6982 0.0086 0.047 Uiso 1 1 calc R . .
H7C H 1.2878 0.6434 0.0757 0.047 Uiso 1 1 calc R . .
C8 C 0.5310(4) 0.68350(17) 0.37531(16) 0.0282(4) Uani 1 1 d . . .
H8A H 0.3640 0.6693 0.3449 0.042 Uiso 1 1 calc R . .
H8B H 0.4673 0.7294 0.4152 0.042 Uiso 1 1 calc R . .
H8C H 0.6245 0.6102 0.4265 0.042 Uiso 1 1 calc R . .
C9 C 0.9774(4) 0.49974(15) 0.26259(15) 0.0217(4) Uani 1 1 d . . .
C10 C 0.8593(4) 0.38756(15) 0.28658(15) 0.0220(4) Uani 1 1 d . . .
C11 C 0.9119(4) 0.29294(16) 0.38707(16) 0.0269(4) Uani 1 1 d . . .
C12 C 0.7983(5) 0.18943(17) 0.41586(18) 0.0332(5) Uani 1 1 d . . .
C13 C 0.6278(5) 0.17853(17) 0.34317(19) 0.0338(5) Uani 1 1 d . . .
C14 C 0.5747(4) 0.26974(18) 0.24164(17) 0.0307(5) Uani 1 1 d . . .
C15 C 0.6926(4) 0.37260(16) 0.21437(16) 0.0255(4) Uani 1 1 d . . .

loop_
_atom_site_aniso_label
_atom_site_aniso_U_11
_atom_site_aniso_U_22
_atom_site_aniso_U_33
_atom_site_aniso_U_23
_atom_site_aniso_U_13
_atom_site_aniso_U_12
F1 0.0389(7) 0.0353(7) 0.0344(7) -0.0093(5) -0.0084(5) -0.0080(5)
F2 0.0660(10) 0.0264(7) 0.0460(8) -0.0011(6) 0.0012(7) -0.0116(6)
F3 0.0612(9) 0.0348(7) 0.0620(9) -0.0269(7) 0.0193(7) -0.0289(6)
F4 0.0453(8) 0.0584(9) 0.0518(8) -0.0399(7) 0.0040(6) -0.0217(6)
F5 0.0427(7) 0.0345(7) 0.0316(6) -0.0155(5) -0.0053(5) -0.0053(5)
O1 0.0167(7) 0.0255(7) 0.0472(9) -0.0142(6) -0.0007(6) -0.0043(5)
O2 0.0420(9) 0.0312(8) 0.0492(9) -0.0172(7) 0.0123(8) -0.0179(7)
O3 0.0576(11) 0.0332(8) 0.0529(10) -0.0280(8) 0.0116(8) -0.0120(7)
N1 0.0171(8) 0.0209(8) 0.0306(8) -0.0124(6) 0.0020(6) -0.0054(6)
N2 0.0326(10) 0.0205(8) 0.0342(9) -0.0110(7) -0.0029(8) -0.0041(7)
C1 0.0176(9) 0.0187(9) 0.0271(9) -0.0107(7) -0.0039(7) -0.0017(7)
C2 0.0223(9) 0.0204(9) 0.0257(9) -0.0090(8) -0.0009(7) -0.0008(7)
C3 0.0236(10) 0.0213(9) 0.0266(9) -0.0082(8) 0.0018(8) -0.0049(7)
C4 0.0243(10) 0.0182(9) 0.0304(10) -0.0098(8) -0.0049(8) -0.0024(7)
C5 0.0218(9) 0.0237(9) 0.0289(10) -0.0140(8) -0.0021(8) -0.0007(7)
C6 0.0166(9) 0.0235(9) 0.0254(9) -0.0106(8) -0.0028(7) -0.0006(7)
C7 0.0361(12) 0.0278(10) 0.0292(10) -0.0133(8) 0.0062(9) -0.0047(8)
C8 0.0233(10) 0.0327(11) 0.0328(10) -0.0181(9) 0.0047(8) -0.0078(8)
C9 0.0182(9) 0.0227(9) 0.0256(9) -0.0119(7) 0.0028(7) -0.0050(7)
C10 0.0158(9) 0.0220(9) 0.0301(10) -0.0140(8) 0.0044(7) -0.0029(7)
C11 0.0217(10) 0.0282(10) 0.0321(10) -0.0147(8) 0.0028(8) -0.0041(7)
C12 0.0368(12) 0.0234(10) 0.0342(11) -0.0088(9) 0.0076(9) -0.0061(8)
C13 0.0354(12) 0.0255(10) 0.0468(12) -0.0219(10) 0.0154(10) -0.0144(8)
C14 0.0250(10) 0.0387(12) 0.0419(12) -0.0298(10) 0.0078(9) -0.0102(8)
C15 0.0254(10) 0.0243(10) 0.0291(10) -0.0145(8) 0.0038(8) -0.0031(7)

loop_
_atom_type_symbol
_atom_type_description
_atom_type_scat_dispersion_real
_atom_type_scat_dispersion_imag
_atom_type_scat_source
C C 0.0033 0.0016 'International Tables Vol C Tables 4.2.6.8 and 6.1.1.4'
H H 0.0000 0.0000 'International Tables Vol C Tables 4.2.6.8 and 6.1.1.4'
N N 0.0061 0.0033 'International Tables Vol C Tables 4.2.6.8 and 6.1.1.4'
O O 0.0106 0.0060 'International Tables Vol C Tables 4.2.6.8 and 6.1.1.4'
F F 0.0171 0.0103 'International Tables Vol C Tables 4.2.6.8 and 6.1.1.4'

loop_
_geom_angle_atom_site_label_1
_geom_angle_atom_site_label_2
_geom_angle_atom_site_label_3
_geom_angle
_geom_angle_site_symmetry_1
_geom_angle_site_symmetry_3
_geom_angle_publ_flag
C9 N1 C1 120.93(15) . . ?
O3 N2 O2 123.68(17) . . ?
O3 N2 C4 118.04(16) . . ?
O2 N2 C4 118.28(16) . . ?
C6 C1 C2 122.83(16) . . ?
C6 C1 N1 117.91(16) . . ?
C2 C1 N1 119.26(15) . . ?
C3 C2 C1 117.68(17) . . ?
C3 C2 C7 119.94(17) . . ?
C1 C2 C7 122.36(16) . . ?
C4 C3 C2 119.40(17) . . ?
C5 C4 C3 123.03(17) . . ?
C5 C4 N2 118.56(16) . . ?
C3 C4 N2 118.42(17) . . ?
C4 C5 C6 118.93(17) . . ?
C5 C6 C1 118.02(17) . . ?
C5 C6 C8 120.75(16) . . ?
C1 C6 C8 121.22(16) . . ?
O1 C9 N1 124.51(16) . . ?
O1 C9 C10 120.33(16) . . ?
N1 C9 C10 115.15(16) . . ?
C15 C10 C11 116.78(17) . . ?
C15 C10 C9 123.73(17) . . ?
C11 C10 C9 119.47(16) . . ?
F1 C11 C12 117.68(18) . . ?
F1 C11 C10 120.16(16) . . ?
C12 C11 C10 122.11(18) . . ?
F2 C12 C13 120.72(18) . . ?
F2 C12 C11 119.8(2) . . ?
C13 C12 C11 119.50(19) . . ?
F3 C13 C12 120.0(2) . . ?
F3 C13 C14 119.7(2) . . ?
C12 C13 C14 120.25(18) . . ?
F4 C14 C13 120.66(17) . . ?
F4 C14 C15 120.15(19) . . ?
C13 C14 C15 119.16(18) . . ?
F5 C15 C10 119.98(16) . . ?
F5 C15 C14 117.85(17) . . ?
C10 C15 C14 122.17(18) . . ?

loop_
_geom_bond_atom_site_label_1
_geom_bond_atom_site_label_2
_geom_bond_distance
_geom_bond_site_symmetry_2
_geom_bond_publ_flag
F1 C11 1.345(2) . ?
F2 C12 1.343(2) . ?
F3 C13 1.334(2) . ?
F4 C14 1.334(2) . ?
F5 C15 1.343(2) . ?
O1 C9 1.224(2) . ?
O2 N2 1.224(2) . ?
O3 N2 1.224(2) . ?
N1 C9 1.346(2) . ?
N1 C1 1.434(2) . ?
N2 C4 1.476(2) . ?
C1 C6 1.401(2) . ?
C1 C2 1.401(3) . ?
C2 C3 1.392(3) . ?
C2 C7 1.507(3) . ?
C3 C4 1.381(3) . ?
C4 C5 1.379(3) . ?
C5 C6 1.396(3) . ?
C6 C8 1.508(3) . ?
C9 C10 1.505(2) . ?
C10 C15 1.385(3) . ?
C10 C11 1.388(3) . ?
C11 C12 1.379(3) . ?
C12 C13 1.376(3) . ?
C13 C14 1.378(3) . ?
C14 C15 1.385(3) . ?

loop_
_geom_torsion_atom_site_label_1
_geom_torsion_atom_site_label_2
_geom_torsion_atom_site_label_3
_geom_torsion_atom_site_label_4
_geom_torsion
_geom_torsion_site_symmetry_1
_geom_torsion_site_symmetry_2
_geom_torsion_site_symmetry_3
_geom_torsion_site_symmetry_4
_geom_torsion_publ_flag
C9 N1 C1 C6 -112.58(19) . . . . ?
C9 N1 C1 C2 67.2(2) . . . . ?
C6 C1 C2 C3 3.7(3) . . . . ?
N1 C1 C2 C3 -176.04(16) . . . . ?
C6 C1 C2 C7 -174.47(18) . . . . ?
N1 C1 C2 C7 5.8(3) . . . . ?
C1 C2 C3 C4 -2.2(3) . . . . ?
C7 C2 C3 C4 176.03(18) . . . . ?
C2 C3 C4 C5 -0.9(3) . . . . ?
C2 C3 C4 N2 179.56(16) . . . . ?
O3 N2 C4 C5 -6.7(3) . . . . ?
O2 N2 C4 C5 173.25(17) . . . . ?
O3 N2 C4 C3 172.83(18) . . . . ?
O2 N2 C4 C3 -7.2(3) . . . . ?
C3 C4 C5 C6 2.7(3) . . . . ?
N2 C4 C5 C6 -177.78(16) . . . . ?
C4 C5 C6 C1 -1.2(3) . . . . ?
C4 C5 C6 C8 177.67(17) . . . . ?
C2 C1 C6 C5 -2.0(3) . . . . ?
N1 C1 C6 C5 177.78(16) . . . . ?
C2 C1 C6 C8 179.11(17) . . . . ?
N1 C1 C6 C8 -1.1(3) . . . . ?
C1 N1 C9 O1 -2.4(3) . . . . ?
C1 N1 C9 C10 176.23(15) . . . . ?
O1 C9 C10 C15 -131.2(2) . . . . ?
N1 C9 C10 C15 50.1(2) . . . . ?
O1 C9 C10 C11 50.2(2) . . . . ?
N1 C9 C10 C11 -128.46(18) . . . . ?
C15 C10 C11 F1 -179.09(16) . . . . ?
C9 C10 C11 F1 -0.4(3) . . . . ?
C15 C10 C11 C12 -1.7(3) . . . . ?
C9 C10 C11 C12 176.94(17) . . . . ?
F1 C11 C12 F2 -0.8(3) . . . . ?
C10 C11 C12 F2 -178.16(17) . . . . ?
F1 C11 C12 C13 177.61(17) . . . . ?
C10 C11 C12 C13 0.2(3) . . . . ?
F2 C12 C13 F3 0.1(3) . . . . ?
C11 C12 C13 F3 -178.24(18) . . . . ?
F2 C12 C13 C14 179.39(18) . . . . ?
C11 C12 C13 C14 1.0(3) . . . . ?
F3 C13 C14 F4 0.4(3) . . . . ?
C12 C13 C14 F4 -178.88(18) . . . . ?
F3 C13 C14 C15 178.63(17) . . . . ?
C12 C13 C14 C15 -0.7(3) . . . . ?
C11 C10 C15 F5 -177.92(16) . . . . ?
C9 C10 C15 F5 3.5(3) . . . . ?
C11 C10 C15 C14 2.1(3) . . . . ?
C9 C10 C15 C14 -176.48(17) . . . . ?
F4 C14 C15 F5 -2.7(3) . . . . ?
C13 C14 C15 F5 179.06(17) . . . . ?
F4 C14 C15 C10 177.24(16) . . . . ?
C13 C14 C15 C10 -1.0(3) . . . . ?

loop_
_cod_related_entry_id
_cod_related_entry_database
_cod_related_entry_code
1 ChemSpider 17273999
